data_7224508
loop_
_publ_author_name
'Liu, Lu'
'Peng, Yan-Fen'
'Lv, Xiu-Xiu'
'Li, Ke'
'Li, Bao-Long'
'Wu, Bing'

_publ_section_title
;
 Construction of three coordination polymers based on tetranuclear
 copper(ii) clusters: syntheses, structures and photocatalytic properties
;
_journal_issue 14
_journal_name_full CrystEngComm
_journal_page_first 2490
_journal_paper_doi 10.1039/C5CE02492G
_journal_volume 18
_journal_year 2016
_chemical_formula_moiety 'C52 H54 Cu6 N10 O34, 4(H2 O)'
_chemical_formula_sum 'C52 H62 Cu6 N10 O38'
_chemical_formula_weight 1816.36
_chemical_name_systematic
; 
 ? 
;
_space_group_IT_number 2
_space_group_name_Hall '-P 1'
_symmetry_cell_setting triclinic
_symmetry_space_group_name_Hall '-P 1'
_symmetry_space_group_name_H-M 'P -1'
_atom_sites_solution_hydrogens geom
_atom_sites_solution_primary direct
_atom_sites_solution_secondary difmap
_audit_creation_method SHELXL-97
_audit_update_record
;
2015-11-26 deposited with the CCDC.
2016-03-04 downloaded from the CCDC.
;
_cell_angle_alpha 97.473(4)
_cell_angle_beta 107.198(4)
_cell_angle_gamma 105.458(4)
_cell_formula_units_Z 1
_cell_length_a 10.9419(4)
_cell_length_b 11.4047(5)
_cell_length_c 14.4901(7)
_cell_measurement_reflns_used 5822
_cell_measurement_temperature 223(2)
_cell_measurement_theta_max 29.9820
_cell_measurement_theta_min 3.8410
_cell_volume 1621.47(14)
_computing_cell_refinement
;
CrysAlisPro, Agilent Technologies,
Version 1.171.36.32 (release 02-08-2013 CrysAlis171 .NET)
(compiled Aug  2 2013,16:46:58)
;
_computing_data_collection
;
CrysAlisPro, Agilent Technologies,
Version 1.171.36.32 (release 02-08-2013 CrysAlis171 .NET)
(compiled Aug  2 2013,16:46:58)
;
_computing_data_reduction
;
CrysAlisPro, Agilent Technologies,
Version 1.171.36.32 (release 02-08-2013 CrysAlis171 .NET)
(compiled Aug  2 2013,16:46:58)
;
_computing_molecular_graphics 'Bruker SHELXTL'
_computing_publication_material 'Bruker SHELXTL'
_computing_structure_refinement 'SHELXL-97 (Sheldrick, 1997)'
_computing_structure_solution 'SHELXS-97 (Sheldrick, 1990)'
_diffrn_ambient_temperature 223(2)
_diffrn_detector_area_resol_mean 10.4471
_diffrn_measured_fraction_theta_full 0.999
_diffrn_measured_fraction_theta_max 0.999
_diffrn_measurement_device_type 'Xcalibur, Atlas, Gemini'
_diffrn_measurement_method '\w scans'
_diffrn_radiation_monochromator graphite
_diffrn_radiation_source 'fine-focus sealed tube'
_diffrn_radiation_type MoK\a
_diffrn_radiation_wavelength 0.71073
_diffrn_reflns_av_R_equivalents 0.0301
_diffrn_reflns_av_unetI/netI 0.0473
_diffrn_reflns_limit_h_max 13
_diffrn_reflns_limit_h_min -13
_diffrn_reflns_limit_k_max 14
_diffrn_reflns_limit_k_min -13
_diffrn_reflns_limit_l_max 18
_diffrn_reflns_limit_l_min -17
_diffrn_reflns_number 14743
_diffrn_reflns_theta_full 26.80
_diffrn_reflns_theta_max 26.80
_diffrn_reflns_theta_min 2.91
_diffrn_standards_decay_% 0
_diffrn_standards_interval_count 0
_diffrn_standards_interval_time 0
_diffrn_standards_number 0
_exptl_absorpt_coefficient_mu 2.044
_exptl_absorpt_correction_T_max 0.6853
_exptl_absorpt_correction_T_min 0.3735
_exptl_absorpt_correction_type multi-scan
_exptl_absorpt_process_details
;
CrysAlisPro, Agilent Technologies,
Version 1.171.36.32 (release 02-08-2013 CrysAlis171 .NET)
(compiled Aug  2 2013,16:46:58)
Empirical absorption correction using spherical harmonics,
 implemented in SCALE3 ABSPACK scaling algorithm.
;
_exptl_crystal_colour blue
_exptl_crystal_density_diffrn 1.860
_exptl_crystal_density_method 'not measured'
_exptl_crystal_description block
_exptl_crystal_F_000 922
_exptl_crystal_size_max 0.60
_exptl_crystal_size_mid 0.20
_exptl_crystal_size_min 0.20
_refine_diff_density_max 0.631
_refine_diff_density_min -0.717
_refine_diff_density_rms 0.090
_refine_ls_extinction_method none
_refine_ls_goodness_of_fit_ref 1.043
_refine_ls_hydrogen_treatment mixed
_refine_ls_matrix_type full
_refine_ls_number_parameters 520
_refine_ls_number_reflns 6937
_refine_ls_number_restraints 23
_refine_ls_restrained_S_all 1.071
_refine_ls_R_factor_all 0.0449
_refine_ls_R_factor_gt 0.0356
_refine_ls_shift/su_max 0.001
_refine_ls_shift/su_mean 0.000
_refine_ls_structure_factor_coef Fsqd
_refine_ls_weighting_details 'calc w=1/[\s^2^(Fo^2^)+(0.0447P)^2^+0.5825P] where P=(Fo^2^+2Fc^2^)/3'
_refine_ls_weighting_scheme calc
_refine_ls_wR_factor_gt 0.0885
_refine_ls_wR_factor_ref 0.0934
_reflns_number_gt 5862
_reflns_number_total 6937
_reflns_threshold_expression >2sigma(I)
_cod_data_source_file c5ce02492g2.cif
_cod_data_source_block cuitpbtc
_cod_depositor_comments
;
The following automatic conversions were performed:

'_symmetry_cell_setting' value 'Triclinic' changed to 'triclinic'
according to
/usr/data/users/saulius/crontab/automatic-downloads/rss-feeds/RSC/lib/dictionaries/cif_core.dic
dictionary named 'cif_core.dic' version 2.4.2 from 2011-04-26.

'_exptl_absorpt_correction_type' value 'Multi-scan' changed to
'multi-scan' according to
/usr/data/users/saulius/crontab/automatic-downloads/rss-feeds/RSC/lib/dictionaries/cif_core.dic
dictionary named 'cif_core.dic' version 2.4.2 from 2011-04-26.

Automatic conversion script
Id: cif_fix_values 4268 2015-11-12 08:31:59Z antanas 

 Adding full bibliography for 7224508--7224510.cif.
;
_cod_original_cell_volume 1621.47(12)
_cod_original_sg_symbol_H-M P-1
_cod_database_code 7224508

loop_
_symmetry_equiv_pos_as_xyz
'x, y, z'
'-x, -y, -z'

loop_
_atom_site_label
_atom_site_type_symbol
_atom_site_fract_x
_atom_site_fract_y
_atom_site_fract_z
_atom_site_U_iso_or_equiv
_atom_site_adp_type
_atom_site_occupancy
_atom_site_symmetry_multiplicity
_atom_site_calc_flag
_atom_site_refinement_flags
Cu1 Cu 0.45012(3) 0.58711(3) 0.44419(3) 0.01813(10) Uani 1 1 d .
Cu2 Cu 0.21455(3) 0.37504(3) 0.49562(3) 0.01486(10) Uani 1 1 d D
Cu3 Cu -0.13317(3) 0.79382(3) -0.14342(2) 0.01577(10) Uani 1 1 d .
O1 O 0.52059(17) 0.75050(18) 0.42520(16) 0.0191(4) Uani 1 1 d .
O2 O 0.73094(18) 0.75220(18) 0.43412(16) 0.0204(5) Uani 1 1 d .
O3 O 1.02685(17) 1.30545(18) 0.48296(15) 0.0184(4) Uani 1 1 d .
O4 O 1.03042(19) 1.1434(2) 0.38026(16) 0.0252(5) Uani 1 1 d .
O5 O 0.52554(18) 1.29240(18) 0.37656(16) 0.0194(4) Uani 1 1 d .
O6 O 0.37167(17) 1.10590(19) 0.34600(16) 0.0209(5) Uani 1 1 d .
O7 O 0.04792(18) 0.8291(2) -0.15326(15) 0.0204(5) Uani 1 1 d .
O8 O 0.09704(19) 0.6523(2) -0.14192(18) 0.0301(5) Uani 1 1 d .
O9 O 0.5570(2) 0.6491(2) -0.1401(2) 0.0383(6) Uani 1 1 d .
O10 O 0.70381(18) 0.8280(2) -0.13658(15) 0.0210(5) Uani 1 1 d .
O11 O 0.6104(2) 1.2109(2) -0.1099(2) 0.0373(6) Uani 1 1 d D
H1W H 0.644(4) 1.2926(19) -0.085(3) 0.045 Uiso 1 1 d D
O12 O 0.4152(2) 1.2261(2) -0.1010(2) 0.0351(6) Uani 1 1 d .
O13 O 0.38002(17) 0.41997(18) 0.46668(15) 0.0149(4) Uani 1 1 d D
H2W H 0.372(3) 0.372(3) 0.4140(17) 0.018 Uiso 1 1 d D
O14 O 0.4173(3) 0.5100(3) 0.2850(2) 0.0441(7) Uani 1 1 d D
H3W H 0.447(3) 0.453(3) 0.261(3) 0.053 Uiso 1 1 d D
H4W H 0.331(2) 0.490(4) 0.250(3) 0.053 Uiso 1 1 d D
O15 O 0.2838(2) 0.5152(2) 0.64299(17) 0.0254(5) Uani 1 1 d D
H5W H 0.329(3) 0.575(2) 0.638(3) 0.030 Uiso 1 1 d D
H6W H 0.2103(14) 0.4710(18) 0.6409(13) 0.030 Uiso 1 1 d D
O16 O -0.20555(18) 0.77588(19) -0.28683(15) 0.0173(4) Uani 1 1 d D
H7W H -0.143(2) 0.801(3) -0.311(2) 0.021 Uiso 1 1 d D
H8W H -0.259(2) 0.820(3) -0.299(2) 0.021 Uiso 1 1 d D
O17 O 0.2472(2) 0.5527(2) 0.0042(2) 0.0378(6) Uani 1 1 d D
H9W H 0.203(3) 0.579(4) -0.046(2) 0.045 Uiso 1 1 d D
H10W H 0.300(3) 0.520(3) -0.019(3) 0.045 Uiso 1 1 d D
O18 O -0.1613(2) 0.5650(3) -0.1502(2) 0.0451(7) Uani 1 1 d D
H11W H -0.155(4) 0.484(2) -0.146(3) 0.054 Uiso 1 1 d D
H12W H -0.070(2) 0.597(3) -0.141(3) 0.054 Uiso 1 1 d D
O19 O 0.3653(2) 1.4551(3) -0.1199(3) 0.0531(8) Uani 1 1 d D
H13W H 0.433(3) 1.515(3) -0.121(3) 0.064 Uiso 1 1 d D
H14W H 0.396(4) 1.390(2) -0.116(3) 0.064 Uiso 1 1 d D
N1 N 0.2601(2) 0.5884(2) 0.39888(18) 0.0171(5) Uani 1 1 d .
N2 N 0.1618(2) 0.5007(2) 0.41794(18) 0.0172(5) Uani 1 1 d .
N3 N 0.0664(2) 0.6119(2) 0.32735(19) 0.0194(5) Uani 1 1 d .
N4 N -0.0565(2) 0.8286(2) 0.00095(18) 0.0191(5) Uani 1 1 d .
N5 N -0.0459(2) 0.8596(2) 0.15614(18) 0.0200(5) Uani 1 1 d .
C1 C -0.0331(3) 0.6599(3) 0.2669(2) 0.0253(7) Uani 1 1 d .
H1A H -0.1242 0.6074 0.2587 0.030 Uiso 1 1 calc R
H1B H -0.0255 0.6562 0.2009 0.030 Uiso 1 1 calc R
C2 C -0.0120(3) 0.7938(3) 0.3145(2) 0.0270(7) Uani 1 1 d .
H2A H -0.0420 0.7944 0.3719 0.032 Uiso 1 1 calc R
H2B H 0.0846 0.8411 0.3385 0.032 Uiso 1 1 calc R
C3 C -0.0884(3) 0.8574(3) 0.2433(2) 0.0238(7) Uani 1 1 d .
H3A H -0.1855 0.8128 0.2217 0.029 Uiso 1 1 calc R
H3B H -0.0719 0.9431 0.2774 0.029 Uiso 1 1 calc R
C4 C 0.2006(3) 0.6532(3) 0.3454(2) 0.0200(6) Uani 1 1 d .
H4A H 0.2447 0.7196 0.3224 0.024 Uiso 1 1 calc R
C5 C 0.0471(3) 0.5175(3) 0.3739(2) 0.0190(6) Uani 1 1 d .
H5A H -0.0372 0.4702 0.3746 0.023 Uiso 1 1 calc R
C6 C -0.1254(3) 0.8112(3) 0.0618(2) 0.0191(6) Uani 1 1 d .
H6A H -0.2189 0.7698 0.0411 0.023 Uiso 1 1 calc R
C7 C 0.0752(3) 0.8927(3) 0.0612(2) 0.0243(7) Uani 1 1 d .
H7A H 0.1482 0.9189 0.0389 0.029 Uiso 1 1 calc R
C8 C 0.0835(3) 0.9121(3) 0.1567(2) 0.0268(7) Uani 1 1 d .
H8A H 0.1617 0.9532 0.2126 0.032 Uiso 1 1 calc R
C9 C 0.6697(2) 0.9332(3) 0.4139(2) 0.0131(5) Uani 1 1 d .
C10 C 0.8005(3) 1.0007(2) 0.4225(2) 0.0138(6) Uani 1 1 d .
H10A H 0.8673 0.9616 0.4311 0.017 Uiso 1 1 calc R
C11 C 0.8320(2) 1.1256(2) 0.4185(2) 0.0127(5) Uani 1 1 d .
C12 C 0.7336(3) 1.1837(3) 0.4055(2) 0.0138(6) Uani 1 1 d .
H12A H 0.7566 1.2693 0.4059 0.017 Uiso 1 1 calc R
C13 C 0.6011(2) 1.1159(3) 0.3919(2) 0.0131(5) Uani 1 1 d .
C14 C 0.5702(3) 0.9906(3) 0.3975(2) 0.0151(6) Uani 1 1 d .
H14A H 0.4814 0.9447 0.3902 0.018 Uiso 1 1 calc R
C15 C 0.6387(3) 0.8014(3) 0.4253(2) 0.0149(6) Uani 1 1 d .
C16 C 0.9736(2) 1.1957(3) 0.4264(2) 0.0147(6) Uani 1 1 d .
C17 C 0.4915(3) 1.1760(3) 0.3702(2) 0.0148(6) Uani 1 1 d .
C18 C 0.2678(2) 0.8332(3) -0.1424(2) 0.0160(6) Uani 1 1 d .
C19 C 0.3585(3) 0.7679(3) -0.1446(2) 0.0163(6) Uani 1 1 d .
H19A H 0.3312 0.6812 -0.1497 0.020 Uiso 1 1 calc R
C20 C 0.4897(3) 0.8308(3) -0.1392(2) 0.0164(6) Uani 1 1 d .
C21 C 0.5291(3) 0.9585(3) -0.1324(2) 0.0174(6) Uani 1 1 d .
H21A H 0.6166 1.0007 -0.1303 0.021 Uiso 1 1 calc R
C22 C 0.4401(3) 1.0245(3) -0.1285(2) 0.0171(6) Uani 1 1 d .
C23 C 0.3093(3) 0.9612(3) -0.1338(2) 0.0185(6) Uani 1 1 d .
H23A H 0.2488 1.0057 -0.1316 0.022 Uiso 1 1 calc R
C24 C 0.1267(3) 0.7645(3) -0.1462(2) 0.0190(6) Uani 1 1 d .
C25 C 0.5896(3) 0.7618(3) -0.1389(2) 0.0184(6) Uani 1 1 d .
C26 C 0.4853(3) 1.1634(3) -0.1127(2) 0.0235(7) Uani 1 1 d .

loop_
_atom_site_aniso_label
_atom_site_aniso_U_11
_atom_site_aniso_U_22
_atom_site_aniso_U_33
_atom_site_aniso_U_23
_atom_site_aniso_U_13
_atom_site_aniso_U_12
Cu1 0.00975(16) 0.01209(18) 0.0338(2) 0.01103(16) 0.00747(15) 0.00283(13)
Cu2 0.00844(15) 0.01079(18) 0.0259(2) 0.00790(15) 0.00565(14) 0.00243(12)
Cu3 0.00869(15) 0.0219(2) 0.0185(2) 0.00431(15) 0.00578(14) 0.00672(13)
O1 0.0103(9) 0.0135(10) 0.0356(12) 0.0121(9) 0.0094(9) 0.0027(7)
O2 0.0147(9) 0.0136(10) 0.0395(13) 0.0143(9) 0.0128(9) 0.0074(8)
O3 0.0107(8) 0.0114(10) 0.0321(12) 0.0067(9) 0.0073(8) 0.0013(7)
O4 0.0183(10) 0.0258(12) 0.0330(13) 0.0018(10) 0.0169(9) 0.0028(9)
O5 0.0171(9) 0.0134(10) 0.0295(12) 0.0072(9) 0.0080(9) 0.0068(8)
O6 0.0090(8) 0.0186(11) 0.0337(12) 0.0075(9) 0.0047(8) 0.0041(8)
O7 0.0117(9) 0.0276(12) 0.0275(12) 0.0107(9) 0.0098(8) 0.0096(8)
O8 0.0175(10) 0.0218(12) 0.0539(16) 0.0107(11) 0.0161(10) 0.0056(9)
O9 0.0326(12) 0.0255(14) 0.076(2) 0.0191(13) 0.0356(13) 0.0168(10)
O10 0.0117(9) 0.0285(12) 0.0266(12) 0.0062(10) 0.0092(8) 0.0098(8)
O11 0.0232(11) 0.0193(12) 0.0693(19) 0.0046(12) 0.0224(12) 0.0020(10)
O12 0.0271(11) 0.0210(12) 0.0644(18) 0.0114(12) 0.0210(12) 0.0126(10)
O13 0.0128(8) 0.0107(10) 0.0217(11) 0.0046(8) 0.0065(8) 0.0036(7)
O14 0.0390(14) 0.0456(17) 0.0396(16) -0.0086(13) 0.0155(13) 0.0071(12)
O15 0.0200(10) 0.0164(11) 0.0329(13) 0.0035(10) 0.0073(10) -0.0019(8)
O16 0.0114(9) 0.0215(11) 0.0222(11) 0.0069(9) 0.0072(8) 0.0082(8)
O17 0.0361(13) 0.0331(15) 0.0492(17) 0.0141(13) 0.0174(12) 0.0141(11)
O18 0.0273(12) 0.0602(19) 0.0421(16) 0.0106(15) 0.0112(12) 0.0066(12)
O19 0.0312(13) 0.0253(14) 0.108(3) 0.0206(16) 0.0275(15) 0.0113(11)
N1 0.0117(10) 0.0146(12) 0.0255(14) 0.0085(10) 0.0070(10) 0.0025(9)
N2 0.0127(10) 0.0131(12) 0.0251(14) 0.0065(10) 0.0072(10) 0.0014(9)
N3 0.0135(11) 0.0203(13) 0.0250(14) 0.0102(11) 0.0041(10) 0.0064(9)
N4 0.0141(11) 0.0231(14) 0.0199(13) 0.0070(11) 0.0050(10) 0.0058(10)
N5 0.0221(12) 0.0192(13) 0.0206(14) 0.0064(11) 0.0068(11) 0.0094(10)
C1 0.0211(14) 0.0239(17) 0.0290(18) 0.0114(14) -0.0004(13) 0.0119(12)
C2 0.0326(16) 0.0339(19) 0.0190(17) 0.0092(14) 0.0067(14) 0.0188(14)
C3 0.0323(16) 0.0288(18) 0.0176(16) 0.0062(13) 0.0115(13) 0.0179(14)
C4 0.0190(13) 0.0181(15) 0.0248(16) 0.0112(13) 0.0083(12) 0.0054(11)
C5 0.0126(12) 0.0174(15) 0.0265(17) 0.0064(13) 0.0068(12) 0.0033(11)
C6 0.0165(13) 0.0222(16) 0.0196(16) 0.0074(13) 0.0047(12) 0.0083(11)
C7 0.0145(13) 0.0281(17) 0.0260(17) 0.0079(14) 0.0046(12) 0.0019(12)
C8 0.0201(14) 0.0250(17) 0.0259(18) 0.0042(14) -0.0006(13) 0.0027(12)
C9 0.0111(11) 0.0110(13) 0.0169(14) 0.0034(11) 0.0057(11) 0.0020(10)
C10 0.0126(12) 0.0125(14) 0.0171(14) 0.0046(11) 0.0052(11) 0.0050(10)
C11 0.0090(11) 0.0113(13) 0.0165(14) 0.0043(11) 0.0044(10) 0.0005(10)
C12 0.0140(12) 0.0089(13) 0.0175(14) 0.0041(11) 0.0051(11) 0.0020(10)
C13 0.0114(12) 0.0141(14) 0.0141(14) 0.0047(11) 0.0030(11) 0.0054(10)
C14 0.0113(12) 0.0132(14) 0.0196(15) 0.0049(11) 0.0054(11) 0.0013(10)
C15 0.0131(12) 0.0141(14) 0.0169(14) 0.0042(11) 0.0043(11) 0.0040(10)
C16 0.0104(12) 0.0161(14) 0.0183(15) 0.0099(12) 0.0043(11) 0.0032(10)
C17 0.0143(12) 0.0151(14) 0.0156(14) 0.0047(11) 0.0048(11) 0.0057(11)
C18 0.0099(12) 0.0208(15) 0.0175(15) 0.0033(12) 0.0044(11) 0.0062(11)
C19 0.0124(12) 0.0171(14) 0.0215(15) 0.0041(12) 0.0077(11) 0.0062(11)
C20 0.0128(12) 0.0204(15) 0.0172(15) 0.0019(12) 0.0059(11) 0.0075(11)
C21 0.0117(12) 0.0220(16) 0.0186(15) 0.0046(12) 0.0065(11) 0.0040(11)
C22 0.0145(12) 0.0186(15) 0.0190(15) 0.0057(12) 0.0052(11) 0.0065(11)
C23 0.0128(12) 0.0255(16) 0.0213(16) 0.0062(13) 0.0069(12) 0.0113(11)
C24 0.0115(12) 0.0274(17) 0.0187(15) 0.0045(13) 0.0062(11) 0.0063(12)
C25 0.0155(13) 0.0236(16) 0.0196(15) 0.0048(12) 0.0080(12) 0.0096(11)
C26 0.0202(14) 0.0241(17) 0.0295(18) 0.0099(14) 0.0107(13) 0.0082(13)

loop_
_atom_type_symbol
_atom_type_description
_atom_type_scat_dispersion_real
_atom_type_scat_dispersion_imag
_atom_type_scat_source
C C 0.0033 0.0016 'International Tables Vol C Tables 4.2.6.8 and 6.1.1.4'
H H 0.0000 0.0000 'International Tables Vol C Tables 4.2.6.8 and 6.1.1.4'
N N 0.0061 0.0033 'International Tables Vol C Tables 4.2.6.8 and 6.1.1.4'
Cu Cu 0.3201 1.2651 'International Tables Vol C Tables 4.2.6.8 and 6.1.1.4'
O O 0.0106 0.0060 'International Tables Vol C Tables 4.2.6.8 and 6.1.1.4'

loop_
_geom_angle_atom_site_label_1
_geom_angle_atom_site_label_2
_geom_angle_atom_site_label_3
_geom_angle
_geom_angle_site_symmetry_1
_geom_angle_site_symmetry_3
O1 Cu1 O13 96.76(8) . 2_666
O1 Cu1 O13 178.80(9) . .
O13 Cu1 O13 82.30(8) 2_666 .
O1 Cu1 N1 93.39(9) . .
O13 Cu1 N1 158.53(9) 2_666 .
O13 Cu1 N1 87.26(8) . .
O1 Cu1 O14 88.61(10) . .
O13 Cu1 O14 111.67(10) 2_666 .
O13 Cu1 O14 92.43(10) . .
N1 Cu1 O14 87.38(10) . .
O1 Cu1 Cu1 138.04(6) . 2_666
O13 Cu1 Cu1 41.28(5) 2_666 2_666
O13 Cu1 Cu1 41.01(5) . 2_666
N1 Cu1 Cu1 125.76(7) . 2_666
O14 Cu1 Cu1 105.83(9) . 2_666
O13 Cu2 O3 162.80(9) . 1_445
O13 Cu2 O2 91.33(8) . 2_666
O3 Cu2 O2 93.07(8) 1_445 2_666
O13 Cu2 N2 86.60(8) . .
O3 Cu2 N2 88.25(8) 1_445 .
O2 Cu2 N2 176.91(9) 2_666 .
O13 Cu2 O15 98.94(8) . .
O3 Cu2 O15 97.61(8) 1_445 .
O2 Cu2 O15 90.85(9) 2_666 .
N2 Cu2 O15 91.75(9) . .
N4 Cu3 O10 90.99(9) . 1_455
N4 Cu3 O16 174.65(9) . .
O10 Cu3 O16 87.79(8) 1_455 .
N4 Cu3 O7 91.02(9) . .
O10 Cu3 O7 157.21(9) 1_455 .
O16 Cu3 O7 88.11(8) . .
N4 Cu3 O18 89.43(10) . .
O10 Cu3 O18 110.02(8) 1_455 .
O16 Cu3 O18 95.89(9) . .
O7 Cu3 O18 92.70(8) . .
C15 O1 Cu1 126.67(18) . .
C15 O2 Cu2 135.54(18) . 2_666
C16 O3 Cu2 111.01(17) . 1_665
C24 O7 Cu3 131.55(19) . .
C25 O10 Cu3 134.6(2) . 1_655
C26 O11 H1W 113(3) . .
Cu2 O13 Cu1 122.31(10) . 2_666
Cu2 O13 Cu1 119.60(10) . .
Cu1 O13 Cu1 97.70(8) 2_666 .
Cu2 O13 H2W 110(2) . .
Cu1 O13 H2W 101(2) 2_666 .
Cu1 O13 H2W 103(2) . .
Cu1 O14 H3W 128(3) . .
Cu1 O14 H4W 109(3) . .
H3W O14 H4W 107(3) . .
Cu2 O15 H5W 107(3) . .
Cu2 O15 H6W 78.4(11) . .
H5W O15 H6W 151(3) . .
Cu3 O16 H7W 112(2) . .
Cu3 O16 H8W 108(2) . .
H7W O16 H8W 109(2) . .
H9W O17 H10W 104(2) . .
Cu3 O18 H11W 170(2) . .
Cu3 O18 H12W 79(2) . .
H11W O18 H12W 92(2) . .
H13W O19 H14W 104(3) . .
C4 N1 N2 107.4(2) . .
C4 N1 Cu1 132.67(18) . .
N2 N1 Cu1 119.75(18) . .
C5 N2 N1 106.5(2) . .
C5 N2 Cu2 134.10(19) . .
N1 N2 Cu2 119.33(17) . .
C5 N3 C4 105.2(2) . .
C5 N3 C1 129.1(2) . .
C4 N3 C1 125.7(2) . .
C6 N4 C7 105.3(2) . .
C6 N4 Cu3 125.97(18) . .
C7 N4 Cu3 128.05(19) . .
C6 N5 C8 107.3(2) . .
C6 N5 C3 126.3(2) . .
C8 N5 C3 126.4(3) . .
N3 C1 C2 111.0(3) . .
N3 C1 H1A 109.4 . .
C2 C1 H1A 109.4 . .
N3 C1 H1B 109.4 . .
C2 C1 H1B 109.4 . .
H1A C1 H1B 108.0 . .
C3 C2 C1 112.4(3) . .
C3 C2 H2A 109.1 . .
C1 C2 H2A 109.1 . .
C3 C2 H2B 109.1 . .
C1 C2 H2B 109.1 . .
H2A C2 H2B 107.9 . .
N5 C3 C2 111.1(2) . .
N5 C3 H3A 109.4 . .
C2 C3 H3A 109.4 . .
N5 C3 H3B 109.4 . .
C2 C3 H3B 109.4 . .
H3A C3 H3B 108.0 . .
N1 C4 N3 110.4(2) . .
N1 C4 H4A 124.8 . .
N3 C4 H4A 124.8 . .
N2 C5 N3 110.5(2) . .
N2 C5 H5A 124.7 . .
N3 C5 H5A 124.7 . .
N4 C6 N5 111.6(2) . .
N4 C6 H6A 124.2 . .
N5 C6 H6A 124.2 . .
C8 C7 N4 109.8(3) . .
C8 C7 H7A 125.1 . .
N4 C7 H7A 125.1 . .
C7 C8 N5 106.0(3) . .
C7 C8 H8A 127.0 . .
N5 C8 H8A 127.0 . .
C14 C9 C10 119.6(2) . .
C14 C9 C15 120.8(2) . .
C10 C9 C15 119.6(2) . .
C11 C10 C9 119.9(2) . .
C11 C10 H10A 120.0 . .
C9 C10 H10A 120.0 . .
C10 C11 C12 120.3(2) . .
C10 C11 C16 118.8(2) . .
C12 C11 C16 120.9(2) . .
C11 C12 C13 120.3(2) . .
C11 C12 H12A 119.8 . .
C13 C12 H12A 119.8 . .
C12 C13 C14 119.1(2) . .
C12 C13 C17 120.7(2) . .
C14 C13 C17 120.2(2) . .
C9 C14 C13 120.6(2) . .
C9 C14 H14A 119.7 . .
C13 C14 H14A 119.7 . .
O2 C15 O1 126.7(3) . .
O2 C15 C9 117.7(2) . .
O1 C15 C9 115.6(2) . .
O4 C16 O3 125.0(2) . .
O4 C16 C11 118.5(3) . .
O3 C16 C11 116.4(2) . .
O6 C17 O5 124.3(3) . .
O6 C17 C13 117.4(2) . .
O5 C17 C13 118.3(2) . .
C23 C18 C19 119.4(2) . .
C23 C18 C24 120.6(2) . .
C19 C18 C24 119.9(3) . .
C18 C19 C20 120.4(3) . .
C18 C19 H19A 119.8 . .
C20 C19 H19A 119.8 . .
C21 C20 C19 119.6(3) . .
C21 C20 C25 119.6(2) . .
C19 C20 C25 120.8(3) . .
C20 C21 C22 120.4(2) . .
C20 C21 H21A 119.8 . .
C22 C21 H21A 119.8 . .
C21 C22 C23 119.7(3) . .
C21 C22 C26 120.7(2) . .
C23 C22 C26 119.5(3) . .
C18 C23 C22 120.5(3) . .
C18 C23 H23A 119.8 . .
C22 C23 H23A 119.8 . .
O8 C24 O7 125.5(2) . .
O8 C24 C18 119.3(3) . .
O7 C24 C18 115.2(3) . .
O9 C25 O10 125.2(3) . .
O9 C25 C20 119.9(2) . .
O10 C25 C20 114.9(3) . .
O12 C26 O11 123.5(3) . .
O12 C26 C22 123.3(3) . .
O11 C26 C22 113.2(3) . .

loop_
_geom_bond_atom_site_label_1
_geom_bond_atom_site_label_2
_geom_bond_distance
_geom_bond_site_symmetry_2
Cu1 O1 1.9067(18) .
Cu1 O13 1.9536(19) 2_666
Cu1 O13 1.9642(18) .
Cu1 N1 1.991(2) .
Cu1 O14 2.245(3) .
Cu1 Cu1 2.9502(7) 2_666
Cu2 O13 1.9304(18) .
Cu2 O3 1.9370(17) 1_445
Cu2 O2 1.996(2) 2_666
Cu2 N2 2.032(2) .
Cu2 O15 2.280(2) .
Cu3 N4 1.951(2) .
Cu3 O10 1.9518(18) 1_455
Cu3 O16 1.954(2) .
Cu3 O7 1.9661(17) .
Cu3 O18 2.530(3) .
O1 C15 1.267(3) .
O2 C15 1.263(3) .
O2 Cu2 1.996(2) 2_666
O3 C16 1.281(3) .
O3 Cu2 1.9370(17) 1_665
O4 C16 1.237(3) .
O5 C17 1.263(3) .
O6 C17 1.256(3) .
O7 C24 1.266(4) .
O8 C24 1.248(4) .
O9 C25 1.235(4) .
O10 C25 1.265(3) .
O10 Cu3 1.9518(18) 1_655
O11 C26 1.317(3) .
O11 H1W 0.886(19) .
O12 C26 1.211(4) .
O13 Cu1 1.9536(19) 2_666
O13 H2W 0.844(18) .
O14 H3W 0.875(19) .
O14 H4W 0.880(18) .
O15 H5W 0.752(16) .
O15 H6W 0.817(14) .
O16 H7W 0.861(17) .
O16 H8W 0.866(17) .
O17 H9W 0.882(18) .
O17 H10W 0.882(18) .
O18 H11W 0.949(19) .
O18 H12W 0.931(18) .
O19 H13W 0.874(18) .
O19 H14W 0.892(19) .
N1 C4 1.295(4) .
N1 N2 1.382(3) .
N2 C5 1.306(4) .
N3 C5 1.345(4) .
N3 C4 1.348(3) .
N3 C1 1.461(4) .
N4 C6 1.320(4) .
N4 C7 1.379(3) .
N5 C6 1.333(4) .
N5 C8 1.380(4) .
N5 C3 1.470(4) .
C1 C2 1.519(5) .
C1 H1A 0.9800 .
C1 H1B 0.9800 .
C2 C3 1.516(4) .
C2 H2A 0.9800 .
C2 H2B 0.9800 .
C3 H3A 0.9800 .
C3 H3B 0.9800 .
C4 H4A 0.9400 .
C5 H5A 0.9400 .
C6 H6A 0.9400 .
C7 C8 1.344(5) .
C7 H7A 0.9400 .
C8 H8A 0.9400 .
C9 C14 1.392(4) .
C9 C10 1.392(3) .
C9 C15 1.492(4) .
C10 C11 1.388(4) .
C10 H10A 0.9400 .
C11 C12 1.389(4) .
C11 C16 1.504(3) .
C12 C13 1.390(3) .
C12 H12A 0.9400 .
C13 C14 1.397(4) .
C13 C17 1.509(4) .
C14 H14A 0.9400 .
C18 C23 1.385(4) .
C18 C19 1.396(4) .
C18 C24 1.515(3) .
C19 C20 1.396(4) .
C19 H19A 0.9400 .
C20 C21 1.385(4) .
C20 C25 1.507(4) .
C21 C22 1.390(4) .
C21 H21A 0.9400 .
C22 C23 1.395(4) .
C22 C26 1.492(4) .
C23 H23A 0.9400 .

loop_
_geom_hbond_atom_site_label_D
_geom_hbond_atom_site_label_H
_geom_hbond_atom_site_label_A
_geom_hbond_distance_DH
_geom_hbond_distance_HA
_geom_hbond_distance_DA
_geom_hbond_angle_DHA
_geom_hbond_site_symmetry_A
O11 H1W O17 0.886(19) 1.85(2) 2.705(4) 162(4) 2_675
O13 H2W O16 0.844(18) 2.26(2) 2.949(3) 139(3) 2_565
O14 H3W O9 0.875(19) 1.96(3) 2.723(4) 145(4) 2_665
O14 H4W O18 0.880(18) 1.87(2) 2.729(4) 166(4) 2_565
O15 H5W O5 0.752(16) 1.970(17) 2.706(3) 166(4) 2_676
O15 H6W O3 0.817(14) 2.640(14) 3.181(3) 125.2(14) 1_445
O16 H7W O4 0.861(17) 1.844(18) 2.696(3) 171(3) 2_675
O16 H8W O6 0.866(17) 1.703(19) 2.558(3) 169(3) 2_575
O17 H9W O8 0.882(18) 1.960(18) 2.835(4) 171(3) .
O17 H10W O19 0.882(18) 1.96(2) 2.786(4) 156(3) 1_545
O18 H12W O8 0.931(18) 1.77(2) 2.696(3) 172(4) .
O19 H13W O9 0.874(18) 1.862(19) 2.727(3) 170(4) 1_565
O19 H14W O12 0.892(19) 1.97(2) 2.838(4) 164(4) .

loop_
_geom_torsion_atom_site_label_1
_geom_torsion_atom_site_label_2
_geom_torsion_atom_site_label_3
_geom_torsion_atom_site_label_4
_geom_torsion
_geom_torsion_site_symmetry_1
_geom_torsion_site_symmetry_4
O13 Cu1 O1 C15 31.7(2) 2_666 .
N1 Cu1 O1 C15 -167.3(2) . .
O14 Cu1 O1 C15 -80.0(2) . .
Cu1 Cu1 O1 C15 32.4(3) 2_666 .
N4 Cu3 O7 C24 78.0(3) . .
O10 Cu3 O7 C24 173.0(2) 1_455 .
O16 Cu3 O7 C24 -107.3(3) . .
O18 Cu3 O7 C24 -11.5(3) . .
O3 Cu2 O13 Cu1 -137.1(2) 1_445 2_666
O2 Cu2 O13 Cu1 -32.20(12) 2_666 2_666
N2 Cu2 O13 Cu1 150.11(13) . 2_666
O15 Cu2 O13 Cu1 58.87(13) . 2_666
O3 Cu2 O13 Cu1 100.1(3) 1_445 .
O2 Cu2 O13 Cu1 -155.00(12) 2_666 .
N2 Cu2 O13 Cu1 27.31(12) . .
O15 Cu2 O13 Cu1 -63.93(12) . .
O13 Cu1 O13 Cu2 134.20(16) 2_666 .
N1 Cu1 O13 Cu2 -26.99(12) . .
O14 Cu1 O13 Cu2 -114.25(12) . .
Cu1 Cu1 O13 Cu2 134.20(16) 2_666 .
O13 Cu1 O13 Cu1 0.0 2_666 2_666
N1 Cu1 O13 Cu1 -161.19(10) . 2_666
O14 Cu1 O13 Cu1 111.55(10) . 2_666
O1 Cu1 N1 C4 20.7(3) . .
O13 Cu1 N1 C4 138.9(3) 2_666 .
O13 Cu1 N1 C4 -160.3(3) . .
O14 Cu1 N1 C4 -67.8(3) . .
Cu1 Cu1 N1 C4 -175.5(3) 2_666 .
O1 Cu1 N1 N2 -165.1(2) . .
O13 Cu1 N1 N2 -46.9(4) 2_666 .
O13 Cu1 N1 N2 13.9(2) . .
O14 Cu1 N1 N2 106.5(2) . .
Cu1 Cu1 N1 N2 -1.2(2) 2_666 .
C4 N1 N2 C5 0.3(3) . .
Cu1 N1 N2 C5 -175.3(2) . .
C4 N1 N2 Cu2 177.4(2) . .
Cu1 N1 N2 Cu2 1.8(3) . .
O13 Cu2 N2 C5 159.4(3) . .
O3 Cu2 N2 C5 -4.2(3) 1_445 .
O15 Cu2 N2 C5 -101.7(3) . .
O13 Cu2 N2 N1 -16.7(2) . .
O3 Cu2 N2 N1 179.8(2) 1_445 .
O15 Cu2 N2 N1 82.2(2) . .
O10 Cu3 N4 C6 29.8(3) 1_455 .
O7 Cu3 N4 C6 -172.9(3) . .
O18 Cu3 N4 C6 -80.2(3) . .
O10 Cu3 N4 C7 -139.3(3) 1_455 .
O7 Cu3 N4 C7 18.0(3) . .
O18 Cu3 N4 C7 110.7(3) . .
C5 N3 C1 C2 116.1(3) . .
C4 N3 C1 C2 -66.1(4) . .
N3 C1 C2 C3 165.4(2) . .
C6 N5 C3 C2 122.0(3) . .
C8 N5 C3 C2 -58.0(4) . .
C1 C2 C3 N5 -59.3(3) . .
N2 N1 C4 N3 -0.4(3) . .
Cu1 N1 C4 N3 174.4(2) . .
C5 N3 C4 N1 0.4(3) . .
C1 N3 C4 N1 -177.9(3) . .
N1 N2 C5 N3 -0.1(3) . .
Cu2 N2 C5 N3 -176.5(2) . .
C4 N3 C5 N2 -0.2(3) . .
C1 N3 C5 N2 178.0(3) . .
C7 N4 C6 N5 -0.2(3) . .
Cu3 N4 C6 N5 -171.4(2) . .
C8 N5 C6 N4 0.0(3) . .
C3 N5 C6 N4 -180.0(3) . .
C6 N4 C7 C8 0.3(4) . .
Cu3 N4 C7 C8 171.2(2) . .
N4 C7 C8 N5 -0.3(4) . .
C6 N5 C8 C7 0.2(4) . .
C3 N5 C8 C7 -179.8(3) . .
C14 C9 C10 C11 2.4(4) . .
C15 C9 C10 C11 -175.8(3) . .
C9 C10 C11 C12 -0.2(4) . .
C9 C10 C11 C16 -179.1(2) . .
C10 C11 C12 C13 -2.9(4) . .
C16 C11 C12 C13 175.9(2) . .
C11 C12 C13 C14 3.8(4) . .
C11 C12 C13 C17 -175.4(3) . .
C10 C9 C14 C13 -1.5(4) . .
C15 C9 C14 C13 176.7(3) . .
C12 C13 C14 C9 -1.7(4) . .
C17 C13 C14 C9 177.6(3) . .
Cu2 O2 C15 O1 -31.7(5) 2_666 .
Cu2 O2 C15 C9 148.1(2) 2_666 .
Cu1 O1 C15 O2 2.9(4) . .
Cu1 O1 C15 C9 -176.89(18) . .
C14 C9 C15 O2 175.9(3) . .
C10 C9 C15 O2 -5.9(4) . .
C14 C9 C15 O1 -4.3(4) . .
C10 C9 C15 O1 173.9(2) . .
Cu2 O3 C16 O4 -4.6(3) 1_665 .
Cu2 O3 C16 C11 173.99(18) 1_665 .
C10 C11 C16 O4 42.6(4) . .
C12 C11 C16 O4 -136.2(3) . .
C10 C11 C16 O3 -136.1(3) . .
C12 C11 C16 O3 45.1(4) . .
C12 C13 C17 O6 170.9(3) . .
C14 C13 C17 O6 -8.3(4) . .
C12 C13 C17 O5 -8.4(4) . .
C14 C13 C17 O5 172.3(3) . .
C23 C18 C19 C20 -0.7(4) . .
C24 C18 C19 C20 -178.7(2) . .
C18 C19 C20 C21 -0.4(4) . .
C18 C19 C20 C25 178.4(3) . .
C19 C20 C21 C22 1.5(4) . .
C25 C20 C21 C22 -177.3(3) . .
C20 C21 C22 C23 -1.5(4) . .
C20 C21 C22 C26 174.9(3) . .
C19 C18 C23 C22 0.7(4) . .
C24 C18 C23 C22 178.8(3) . .
C21 C22 C23 C18 0.4(4) . .
C26 C22 C23 C18 -176.1(3) . .
Cu3 O7 C24 O8 8.9(5) . .
Cu3 O7 C24 C18 -170.86(18) . .
C23 C18 C24 O8 -171.4(3) . .
C19 C18 C24 O8 6.6(4) . .
C23 C18 C24 O7 8.3(4) . .
C19 C18 C24 O7 -173.6(3) . .
Cu3 O10 C25 O9 5.2(5) 1_655 .
Cu3 O10 C25 C20 -175.25(19) 1_655 .
C21 C20 C25 O9 176.5(3) . .
C19 C20 C25 O9 -2.4(4) . .
C21 C20 C25 O10 -3.1(4) . .
C19 C20 C25 O10 178.1(3) . .
C21 C22 C26 O12 -174.1(3) . .
C23 C22 C26 O12 2.3(5) . .
C21 C22 C26 O11 4.1(4) . .
C23 C22 C26 O11 -179.5(3) . .
